data_7114584
loop_
_publ_author_name
'Divya K. Nair'
'Rubem F. S. Menna-Barreto'
'Eufranio N. da Silva Junior'
'Shaikh M. Mobin'
'Irishi N. N. Namboothiri'

_publ_section_title
;
 Chiral squaramide-catalyzed asymmetric synthesis of pyranones and
 pyranonaphthoquinones via cascade reactions of 1,3-dicarbonyls with
 Morita-Baylis-Hillman acetates of nitroalkenes
;
_journal_name_full Chem.Commun.
_journal_page_first 6973
_journal_paper_doi 10.1039/C4CC02279C
_journal_volume 50
_journal_year 2014
_chemical_formula_sum 'C19 H12 Cl N O5'
_chemical_formula_weight 369.74
_chemical_name_systematic
;
 ?
;
_space_group_IT_number 19
_symmetry_cell_setting orthorhombic
_symmetry_space_group_name_Hall 'P 2ac 2ab'
_symmetry_space_group_name_H-M 'P 21 21 21'
_atom_sites_solution_hydrogens geom
_atom_sites_solution_primary direct
_atom_sites_solution_secondary difmap
_audit_creation_method SHELXL-97
_cell_angle_alpha 90.00
_cell_angle_beta 90.00
_cell_angle_gamma 90.00
_cell_formula_units_Z 8
_cell_length_a 8.0662(3)
_cell_length_b 12.7774(4)
_cell_length_c 31.4054(11)
_cell_measurement_reflns_used 7124
_cell_measurement_temperature 150(2)
_cell_measurement_theta_max 32.2090
_cell_measurement_theta_min 2.9805
_cell_volume 3236.80(19)
_computing_cell_refinement 'CrysAlis RED, Oxford Diffraction Ltd.,'
_computing_data_collection 'CrysAlis CCD, Oxford Diffraction Ltd.,'
_computing_data_reduction 'CrysAlis RED, Oxford Diffraction Ltd.,'
_computing_molecular_graphics Ortep3
_computing_publication_material Shelx97
_computing_structure_refinement 'SHELXL-97 (Sheldrick, 1997)'
_computing_structure_solution 'SHELXS-97 (Sheldrick, 1997)'
_diffrn_ambient_temperature 150(2)
_diffrn_detector_area_resol_mean 15.9948
_diffrn_measured_fraction_theta_full 0.997
_diffrn_measured_fraction_theta_max 0.997
_diffrn_measurement_device_type 'OXFORD DIFFRACTION SUPER NOVA'
_diffrn_measurement_method \w/q-scan
_diffrn_radiation_monochromator graphite
_diffrn_radiation_source 'Micro-Focus (Mo) X-ray Source'
_diffrn_radiation_type MoK\a
_diffrn_radiation_wavelength 0.71073
_diffrn_reflns_av_R_equivalents 0.0435
_diffrn_reflns_av_sigmaI/netI 0.0458
_diffrn_reflns_limit_h_max 9
_diffrn_reflns_limit_h_min -9
_diffrn_reflns_limit_k_max 15
_diffrn_reflns_limit_k_min -15
_diffrn_reflns_limit_l_max 37
_diffrn_reflns_limit_l_min -37
_diffrn_reflns_number 18429
_diffrn_reflns_theta_full 25.00
_diffrn_reflns_theta_max 25.00
_diffrn_reflns_theta_min 2.99
_exptl_absorpt_coefficient_mu 0.268
_exptl_absorpt_correction_T_max 0.9659
_exptl_absorpt_correction_T_min 0.9408
_exptl_absorpt_correction_type multi-scan
_exptl_absorpt_process_details
;
CrysAlis RED, Oxford Diffraction Ltd.,
Version 1.171.31.7 (release 18-10-2006 CrysAlis171 .NET)
(compiled Oct 18 2006,16:28:17)
Empirical absorption correction using spherical harmonics,
 implemented in SCALE3 ABSPACK scaling algorithm.
;
_exptl_crystal_colour colorless
_exptl_crystal_density_diffrn 1.517
_exptl_crystal_density_method 'not measured'
_exptl_crystal_description block
_exptl_crystal_F_000 1520
_exptl_crystal_size_max 0.23
_exptl_crystal_size_mid 0.17
_exptl_crystal_size_min 0.13
_refine_diff_density_max 0.441
_refine_diff_density_min -0.319
_refine_diff_density_rms 0.067
_refine_ls_abs_structure_details 'Flack H D (1983), Acta Cryst. A39, 876-881'
_refine_ls_abs_structure_Flack 0.05(9)
_refine_ls_extinction_method none
_refine_ls_goodness_of_fit_ref 1.072
_refine_ls_hydrogen_treatment riding
_refine_ls_matrix_type full
_refine_ls_number_parameters 469
_refine_ls_number_reflns 5694
_refine_ls_number_restraints 0
_refine_ls_restrained_S_all 1.072
_refine_ls_R_factor_all 0.0583
_refine_ls_R_factor_gt 0.0521
_refine_ls_shift/su_max 0.001
_refine_ls_shift/su_mean 0.000
_refine_ls_structure_factor_coef Fsqd
_refine_ls_weighting_details 'calc w=1/[\s^2^(Fo^2^)+(0.0584P)^2^+3.8200P] where P=(Fo^2^+2Fc^2^)/3'
_refine_ls_weighting_scheme calc
_refine_ls_wR_factor_gt 0.1331
_refine_ls_wR_factor_ref 0.1374
_reflns_number_gt 5181
_reflns_number_total 5694
_reflns_threshold_expression >2sigma(I)
_cod_data_source_file c4cc02279c3.cif
_cod_data_source_block inn008
_cod_database_code 7114584

loop_
_symmetry_equiv_pos_as_xyz
'x, y, z'
'-x+1/2, -y, z+1/2'
'x+1/2, -y+1/2, -z'
'-x, y+1/2, -z+1/2'

loop_
_atom_site_label
_atom_site_type_symbol
_atom_site_fract_x
_atom_site_fract_y
_atom_site_fract_z
_atom_site_U_iso_or_equiv
_atom_site_adp_type
_atom_site_occupancy
_atom_site_symmetry_multiplicity
_atom_site_calc_flag
_atom_site_refinement_flags
Cl1 Cl 0.91155(18) 1.27541(13) 0.74986(4) 0.0622(4) Uani 1 1 d .
Cl2 Cl 0.94218(18) 1.39950(9) 0.25813(3) 0.0456(3) Uani 1 1 d .
O1 O 1.1363(4) 1.1210(3) 0.46997(9) 0.0401(8) Uani 1 1 d .
O2 O 0.9049(4) 1.1999(3) 0.48112(9) 0.0417(8) Uani 1 1 d .
O3 O 1.1776(3) 0.9850(2) 0.55118(9) 0.0278(6) Uani 1 1 d .
O4 O 1.1199(3) 0.7823(2) 0.55502(9) 0.0268(6) Uani 1 1 d .
O5 O 0.6034(3) 1.0411(2) 0.57151(9) 0.0290(6) Uani 1 1 d .
O6 O 0.5323(4) 1.0555(3) 0.46070(11) 0.0478(9) Uani 1 1 d .
O7 O 0.7686(4) 0.9751(2) 0.46152(9) 0.0374(7) Uani 1 1 d .
O8 O 0.5991(3) 0.8832(2) 0.36933(8) 0.0247(6) Uani 1 1 d .
O9 O 0.6692(3) 0.6880(2) 0.34793(9) 0.0275(6) Uani 1 1 d .
O10 O 1.1680(3) 0.9628(2) 0.35805(9) 0.0266(6) Uani 1 1 d .
N1 N 1.0364(4) 1.1612(3) 0.49371(10) 0.0266(8) Uani 1 1 d .
N2 N 0.6603(4) 1.0253(3) 0.44373(11) 0.0269(8) Uani 1 1 d .
C1 C 1.0726(5) 1.1658(3) 0.54123(12) 0.0242(8) Uani 1 1 d .
H1 H 1.1037 1.2393 0.5486 0.029 Uiso 1 1 calc R
C2 C 0.9148(5) 1.1376(3) 0.56583(12) 0.0239(8) Uani 1 1 d .
H2 H 0.8190 1.1736 0.5519 0.029 Uiso 1 1 calc R
C3 C 0.8891(5) 1.0205(3) 0.56194(12) 0.0217(8) Uani 1 1 d .
C4 C 1.0179(5) 0.9567(3) 0.55587(12) 0.0219(8) Uani 1 1 d .
C5 C 1.2167(5) 1.0954(3) 0.55264(13) 0.0289(9) Uani 1 1 d .
H5A H 1.3093 1.1095 0.5328 0.035 Uiso 1 1 calc R
H5B H 1.2551 1.1132 0.5817 0.035 Uiso 1 1 calc R
C6 C 0.7177(5) 0.9807(3) 0.56413(12) 0.0225(8) Uani 1 1 d .
C7 C 0.6910(5) 0.8668(3) 0.55688(10) 0.0199(8) Uani 1 1 d .
C8 C 0.8262(5) 0.7989(3) 0.55325(11) 0.0193(8) Uani 1 1 d .
C9 C 0.9977(5) 0.8389(3) 0.55474(11) 0.0199(8) Uani 1 1 d .
C10 C 0.5309(5) 0.8280(3) 0.55399(11) 0.0219(8) Uani 1 1 d .
H10 H 0.4390 0.8742 0.5562 0.026 Uiso 1 1 calc R
C11 C 0.5050(5) 0.7212(3) 0.54790(11) 0.0236(8) Uani 1 1 d .
H11 H 0.3954 0.6944 0.5461 0.028 Uiso 1 1 calc R
C12 C 0.6389(5) 0.6545(3) 0.54449(11) 0.0238(9) Uani 1 1 d .
H12 H 0.6208 0.5818 0.5403 0.029 Uiso 1 1 calc R
C13 C 0.7987(5) 0.6924(3) 0.54711(11) 0.0226(8) Uani 1 1 d .
H13 H 0.8900 0.6458 0.5447 0.027 Uiso 1 1 calc R
C14 C 0.9220(5) 1.1725(3) 0.61228(12) 0.0222(8) Uani 1 1 d .
C15 C 0.8462(5) 1.2662(3) 0.62401(13) 0.0252(9) Uani 1 1 d .
H15 H 0.7961 1.3090 0.6029 0.030 Uiso 1 1 calc R
C16 C 0.8435(5) 1.2974(4) 0.66618(14) 0.0331(10) Uani 1 1 d .
H16 H 0.7891 1.3605 0.6739 0.040 Uiso 1 1 calc R
C17 C 0.9180(6) 1.2383(4) 0.69655(13) 0.0379(11) Uani 1 1 d .
C18 C 0.9973(6) 1.1436(4) 0.68594(14) 0.0373(11) Uani 1 1 d .
H18 H 1.0486 1.1018 0.7072 0.045 Uiso 1 1 calc R
C19 C 0.9982(5) 1.1135(3) 0.64388(13) 0.0296(9) Uani 1 1 d .
H19 H 1.0526 1.0503 0.6362 0.036 Uiso 1 1 calc R
C20 C 0.6795(5) 1.0539(3) 0.39741(12) 0.0223(8) Uani 1 1 d .
H20 H 0.6501 1.1296 0.3945 0.027 Uiso 1 1 calc R
C21 C 0.8584(4) 1.0407(3) 0.38095(12) 0.0193(8) Uani 1 1 d .
H21 H 0.9353 1.0526 0.4054 0.023 Uiso 1 1 calc R
C22 C 0.8850(5) 0.9299(3) 0.36516(11) 0.0188(8) Uani 1 1 d .
C23 C 0.7596(4) 0.8602(3) 0.36174(11) 0.0185(8) Uani 1 1 d .
C24 C 0.5571(5) 0.9926(3) 0.37095(13) 0.0247(9) Uani 1 1 d .
H24A H 0.4447 1.0007 0.3832 0.030 Uiso 1 1 calc R
H24B H 0.5550 1.0213 0.3417 0.030 Uiso 1 1 calc R
C25 C 0.7858(4) 0.7479(3) 0.35043(11) 0.0202(8) Uani 1 1 d .
C26 C 0.9593(4) 0.7145(3) 0.34293(11) 0.0183(7) Uani 1 1 d .
C27 C 1.0903(5) 0.7857(3) 0.34574(11) 0.0178(7) Uani 1 1 d .
C28 C 1.0560(4) 0.8986(3) 0.35600(11) 0.0190(8) Uani 1 1 d .
C29 C 0.9928(5) 0.6098(3) 0.33429(11) 0.0224(8) Uani 1 1 d .
H29 H 0.9041 0.5612 0.3321 0.027 Uiso 1 1 calc R
C30 C 1.1532(5) 0.5761(3) 0.32889(12) 0.0217(8) Uani 1 1 d .
H30 H 1.1748 0.5045 0.3230 0.026 Uiso 1 1 calc R
C31 C 1.2832(4) 0.6462(3) 0.33195(12) 0.0214(8) Uani 1 1 d .
H31 H 1.3941 0.6226 0.3285 0.026 Uiso 1 1 calc R
C32 C 1.2515(5) 0.7519(3) 0.34014(11) 0.0202(8) Uani 1 1 d .
H32 H 1.3406 0.8004 0.3419 0.024 Uiso 1 1 calc R
C33 C 0.8889(4) 1.1263(3) 0.34855(11) 0.0193(8) Uani 1 1 d .
C34 C 0.8697(5) 1.1130(3) 0.30525(12) 0.0261(9) Uani 1 1 d .
H34 H 0.8433 1.0456 0.2944 0.031 Uiso 1 1 calc R
C35 C 0.8883(5) 1.1963(3) 0.27731(12) 0.0285(9) Uani 1 1 d .
H35 H 0.8765 1.1862 0.2475 0.034 Uiso 1 1 calc R
C36 C 0.9243(5) 1.2943(3) 0.29364(12) 0.0254(8) Uani 1 1 d .
C37 C 0.9475(5) 1.3100(3) 0.33627(11) 0.0217(8) Uani 1 1 d .
H37 H 0.9763 1.3772 0.3468 0.026 Uiso 1 1 calc R
C38 C 0.9283(5) 1.2267(3) 0.36375(12) 0.0222(8) Uani 1 1 d .
H38 H 0.9420 1.2374 0.3935 0.027 Uiso 1 1 calc R

loop_
_atom_site_aniso_label
_atom_site_aniso_U_11
_atom_site_aniso_U_22
_atom_site_aniso_U_33
_atom_site_aniso_U_23
_atom_site_aniso_U_13
_atom_site_aniso_U_12
Cl1 0.0658(9) 0.0930(11) 0.0279(6) -0.0217(7) 0.0015(6) -0.0089(8)
Cl2 0.0820(9) 0.0270(5) 0.0278(5) 0.0050(4) -0.0019(5) -0.0126(6)
O1 0.0382(18) 0.051(2) 0.0309(16) -0.0083(14) 0.0085(14) 0.0043(16)
O2 0.050(2) 0.0413(18) 0.0335(17) 0.0030(14) -0.0033(14) 0.0194(17)
O3 0.0158(13) 0.0251(15) 0.0426(18) 0.0033(13) -0.0010(12) -0.0032(12)
O4 0.0212(14) 0.0263(15) 0.0330(15) 0.0038(12) -0.0004(12) 0.0029(12)
O5 0.0215(14) 0.0244(15) 0.0410(17) -0.0034(12) 0.0007(12) 0.0039(13)
O6 0.0366(19) 0.058(2) 0.049(2) 0.0008(16) 0.0191(16) 0.0066(17)
O7 0.0431(18) 0.0313(17) 0.0377(18) 0.0062(13) 0.0020(14) 0.0100(15)
O8 0.0125(13) 0.0219(14) 0.0397(16) -0.0028(12) -0.0009(11) -0.0014(11)
O9 0.0187(14) 0.0242(15) 0.0397(16) -0.0035(12) 0.0000(12) -0.0097(13)
O10 0.0181(13) 0.0179(14) 0.0437(18) -0.0017(12) -0.0002(12) -0.0067(12)
N1 0.033(2) 0.0185(16) 0.0285(18) 0.0021(13) 0.0045(15) -0.0037(16)
N2 0.0262(18) 0.0227(18) 0.0320(19) -0.0024(15) 0.0057(15) 0.0007(16)
C1 0.027(2) 0.0164(19) 0.029(2) 0.0001(15) 0.0003(16) -0.0057(17)
C2 0.0213(19) 0.026(2) 0.024(2) 0.0029(15) -0.0004(15) 0.0002(17)
C3 0.0212(19) 0.024(2) 0.0203(19) 0.0015(15) -0.0024(15) -0.0021(17)
C4 0.023(2) 0.026(2) 0.0163(18) 0.0016(15) -0.0014(15) -0.0074(17)
C5 0.025(2) 0.034(2) 0.028(2) -0.0001(18) -0.0020(17) -0.0107(18)
C6 0.024(2) 0.023(2) 0.021(2) 0.0007(15) -0.0020(15) -0.0010(18)
C7 0.027(2) 0.024(2) 0.0088(16) 0.0035(14) -0.0009(14) -0.0024(16)
C8 0.0233(19) 0.023(2) 0.0113(16) 0.0031(14) 0.0001(15) 0.0011(16)
C9 0.025(2) 0.025(2) 0.0096(17) 0.0019(14) -0.0012(14) 0.0009(17)
C10 0.0232(19) 0.026(2) 0.0162(18) 0.0024(15) -0.0008(15) -0.0030(16)
C11 0.025(2) 0.027(2) 0.0193(19) 0.0015(16) 0.0016(15) -0.0077(17)
C12 0.034(2) 0.0178(19) 0.0191(19) 0.0018(15) 0.0001(16) -0.0068(17)
C13 0.030(2) 0.021(2) 0.0170(18) 0.0019(15) 0.0010(16) 0.0002(17)
C14 0.0167(19) 0.023(2) 0.027(2) 0.0000(15) -0.0006(15) -0.0104(16)
C15 0.0186(19) 0.023(2) 0.034(2) -0.0002(16) 0.0017(16) -0.0051(17)
C16 0.027(2) 0.037(3) 0.035(2) -0.0095(19) 0.0057(18) -0.011(2)
C17 0.032(2) 0.055(3) 0.027(2) -0.013(2) 0.0022(19) -0.015(2)
C18 0.033(2) 0.049(3) 0.031(2) 0.006(2) -0.0048(18) -0.005(2)
C19 0.028(2) 0.032(2) 0.029(2) 0.0003(18) -0.0032(17) -0.0009(19)
C20 0.0178(19) 0.019(2) 0.031(2) 0.0002(16) 0.0003(16) 0.0022(16)
C21 0.0148(18) 0.0214(19) 0.0217(19) -0.0011(15) -0.0009(14) -0.0023(15)
C22 0.0192(19) 0.0194(19) 0.0179(18) -0.0005(14) -0.0027(14) 0.0005(15)
C23 0.0152(18) 0.0195(19) 0.0209(18) 0.0014(14) -0.0022(14) 0.0000(15)
C24 0.0171(19) 0.0185(19) 0.038(2) -0.0008(16) -0.0045(17) 0.0029(16)
C25 0.0179(19) 0.027(2) 0.0162(17) 0.0003(15) -0.0010(14) -0.0040(17)
C26 0.0173(18) 0.0201(18) 0.0173(17) 0.0029(14) -0.0012(14) -0.0007(15)
C27 0.0197(19) 0.0170(18) 0.0168(17) 0.0010(14) -0.0015(14) -0.0051(16)
C28 0.0197(19) 0.0192(19) 0.0182(17) 0.0003(14) -0.0021(14) -0.0016(16)
C29 0.026(2) 0.0194(19) 0.0218(19) 0.0018(15) -0.0023(15) -0.0090(17)
C30 0.026(2) 0.0152(19) 0.0242(19) -0.0008(14) 0.0004(16) 0.0006(16)
C31 0.0164(18) 0.025(2) 0.0232(19) 0.0018(16) -0.0006(15) 0.0031(16)
C32 0.0166(18) 0.022(2) 0.0223(19) -0.0022(15) -0.0010(14) -0.0025(16)
C33 0.0163(18) 0.0171(18) 0.0245(18) -0.0019(15) -0.0022(14) 0.0011(15)
C34 0.032(2) 0.0169(19) 0.030(2) -0.0038(16) -0.0003(17) 0.0028(17)
C35 0.043(3) 0.023(2) 0.0187(19) -0.0029(16) -0.0004(17) 0.0002(19)
C36 0.030(2) 0.0161(18) 0.030(2) 0.0036(16) 0.0012(17) 0.0008(17)
C37 0.025(2) 0.0159(18) 0.025(2) -0.0027(15) 0.0001(16) 0.0002(16)
C38 0.0182(19) 0.027(2) 0.0213(18) -0.0043(15) -0.0013(15) -0.0030(16)

loop_
_atom_type_symbol
_atom_type_description
_atom_type_scat_dispersion_real
_atom_type_scat_dispersion_imag
_atom_type_scat_source
C C 0.0033 0.0016 'International Tables Vol C Tables 4.2.6.8 and 6.1.1.4'
H H 0.0000 0.0000 'International Tables Vol C Tables 4.2.6.8 and 6.1.1.4'
N N 0.0061 0.0033 'International Tables Vol C Tables 4.2.6.8 and 6.1.1.4'
O O 0.0106 0.0060 'International Tables Vol C Tables 4.2.6.8 and 6.1.1.4'
Cl Cl 0.1484 0.1585 'International Tables Vol C Tables 4.2.6.8 and 6.1.1.4'

loop_
_geom_angle_atom_site_label_1
_geom_angle_atom_site_label_2
_geom_angle_atom_site_label_3
_geom_angle
C4 O3 C5 117.9(3)
C23 O8 C24 116.4(3)
O1 N1 O2 122.9(3)
O1 N1 C1 119.5(3)
O2 N1 C1 117.6(3)
O7 N2 O6 124.8(4)
O7 N2 C20 119.7(3)
O6 N2 C20 115.5(3)
C5 C1 N1 110.9(3)
C5 C1 C2 112.3(3)
N1 C1 C2 109.0(3)
C5 C1 H1 108.2
N1 C1 H1 108.2
C2 C1 H1 108.2
C3 C2 C14 111.8(3)
C3 C2 C1 107.8(3)
C14 C2 C1 112.4(3)
C3 C2 H2 108.3
C14 C2 H2 108.3
C1 C2 H2 108.3
C4 C3 C6 121.7(4)
C4 C3 C2 120.6(3)
C6 C3 C2 117.7(3)
C3 C4 O3 126.6(4)
C3 C4 C9 121.8(3)
O3 C4 C9 111.6(3)
O3 C5 C1 113.9(3)
O3 C5 H5A 108.8
C1 C5 H5A 108.8
O3 C5 H5B 108.8
C1 C5 H5B 108.8
H5A C5 H5B 107.7
O5 C6 C3 119.8(4)
O5 C6 C7 122.4(4)
C3 C6 C7 117.8(3)
C10 C7 C8 120.0(3)
C10 C7 C6 119.7(3)
C8 C7 C6 120.4(3)
C13 C8 C7 119.6(3)
C13 C8 C9 119.5(3)
C7 C8 C9 120.9(3)
O4 C9 C8 123.5(3)
O4 C9 C4 120.1(3)
C8 C9 C4 116.5(3)
C7 C10 C11 119.9(4)
C7 C10 H10 120.0
C11 C10 H10 120.0
C12 C11 C10 119.9(4)
C12 C11 H11 120.1
C10 C11 H11 120.1
C11 C12 C13 120.6(4)
C11 C12 H12 119.7
C13 C12 H12 119.7
C12 C13 C8 120.0(4)
C12 C13 H13 120.0
C8 C13 H13 120.0
C19 C14 C15 118.1(4)
C19 C14 C2 122.7(4)
C15 C14 C2 119.1(3)
C16 C15 C14 120.5(4)
C16 C15 H15 119.8
C14 C15 H15 119.8
C17 C16 C15 120.4(4)
C17 C16 H16 119.8
C15 C16 H16 119.8
C16 C17 C18 120.9(4)
C16 C17 Cl1 120.8(4)
C18 C17 Cl1 118.3(4)
C19 C18 C17 118.0(4)
C19 C18 H18 121.0
C17 C18 H18 121.0
C18 C19 C14 122.1(4)
C18 C19 H19 119.0
C14 C19 H19 119.0
N2 C20 C24 109.8(3)
N2 C20 C21 113.1(3)
C24 C20 C21 111.8(3)
N2 C20 H20 107.3
C24 C20 H20 107.3
C21 C20 H20 107.3
C33 C21 C22 115.6(3)
C33 C21 C20 107.4(3)
C22 C21 C20 110.2(3)
C33 C21 H21 107.8
C22 C21 H21 107.8
C20 C21 H21 107.8
C23 C22 C28 120.6(3)
C23 C22 C21 122.4(3)
C28 C22 C21 116.9(3)
O8 C23 C22 124.0(3)
O8 C23 C25 112.8(3)
C22 C23 C25 123.1(3)
O8 C24 C20 111.6(3)
O8 C24 H24A 109.3
C20 C24 H24A 109.3
O8 C24 H24B 109.3
C20 C24 H24B 109.3
H24A C24 H24B 108.0
O9 C25 C26 122.6(3)
O9 C25 C23 120.7(3)
C26 C25 C23 116.6(3)
C29 C26 C27 119.4(3)
C29 C26 C25 119.5(3)
C27 C26 C25 121.1(3)
C32 C27 C26 120.1(3)
C32 C27 C28 120.0(3)
C26 C27 C28 119.9(3)
O10 C28 C22 120.2(3)
O10 C28 C27 121.3(3)
C22 C28 C27 118.5(3)
C30 C29 C26 120.6(3)
C30 C29 H29 119.7
C26 C29 H29 119.7
C29 C30 C31 120.2(4)
C29 C30 H30 119.9
C31 C30 H30 119.9
C30 C31 C32 120.0(3)
C30 C31 H31 120.0
C32 C31 H31 120.0
C27 C32 C31 119.8(3)
C27 C32 H32 120.1
C31 C32 H32 120.1
C34 C33 C38 118.2(3)
C34 C33 C21 123.7(3)
C38 C33 C21 117.9(3)
C33 C34 C35 121.1(4)
C33 C34 H34 119.4
C35 C34 H34 119.4
C36 C35 C34 118.9(3)
C36 C35 H35 120.6
C34 C35 H35 120.6
C37 C36 C35 121.6(3)
C37 C36 Cl2 120.0(3)
C35 C36 Cl2 118.4(3)
C36 C37 C38 119.0(3)
C36 C37 H37 120.5
C38 C37 H37 120.5
C37 C38 C33 121.2(3)
C37 C38 H38 119.4
C33 C38 H38 119.4

loop_
_geom_bond_atom_site_label_1
_geom_bond_atom_site_label_2
_geom_bond_distance
Cl1 C17 1.741(4)
Cl2 C36 1.752(4)
O1 N1 1.212(4)
O2 N1 1.235(4)
O3 C4 1.346(5)
O3 C5 1.446(5)
O4 C9 1.223(4)
O5 C6 1.225(5)
O6 N2 1.224(5)
O7 N2 1.219(4)
O8 C23 1.349(4)
O8 C24 1.439(5)
O9 C25 1.215(4)
O10 C28 1.221(4)
N1 C1 1.522(5)
N2 C20 1.508(5)
C1 C5 1.513(6)
C1 C2 1.532(5)
C1 H1 1.0000
C2 C3 1.515(5)
C2 C14 1.527(5)
C2 H2 1.0000
C3 C4 1.335(5)
C3 C6 1.474(5)
C4 C9 1.514(5)
C5 H5A 0.9900
C5 H5B 0.9900
C6 C7 1.488(5)
C7 C10 1.386(5)
C7 C8 1.398(5)
C8 C13 1.393(5)
C8 C9 1.475(5)
C10 C11 1.394(5)
C10 H10 0.9500
C11 C12 1.380(6)
C11 H11 0.9500
C12 C13 1.379(6)
C12 H12 0.9500
C13 H13 0.9500
C14 C19 1.389(6)
C14 C15 1.394(5)
C15 C16 1.383(6)
C15 H15 0.9500
C16 C17 1.357(7)
C16 H16 0.9500
C17 C18 1.409(7)
C18 C19 1.376(6)
C18 H18 0.9500
C19 H19 0.9500
C20 C24 1.509(5)
C20 C21 1.542(5)
C20 H20 1.0000
C21 C33 1.514(5)
C21 C22 1.514(5)
C21 H21 1.0000
C22 C23 1.352(5)
C22 C28 1.465(5)
C23 C25 1.493(5)
C24 H24A 0.9900
C24 H24B 0.9900
C25 C26 1.482(5)
C26 C29 1.392(5)
C26 C27 1.397(5)
C27 C32 1.382(5)
C27 C28 1.504(5)
C29 C30 1.374(6)
C29 H29 0.9500
C30 C31 1.383(5)
C30 H30 0.9500
C31 C32 1.399(5)
C31 H31 0.9500
C32 H32 0.9500
C33 C34 1.379(5)
C33 C38 1.406(5)
C34 C35 1.387(6)
C34 H34 0.9500
C35 C36 1.385(6)
C35 H35 0.9500
C36 C37 1.366(5)
C37 C38 1.379(5)
C37 H37 0.9500
C38 H38 0.9500

loop_
_geom_torsion_atom_site_label_1
_geom_torsion_atom_site_label_2
_geom_torsion_atom_site_label_3
_geom_torsion_atom_site_label_4
_geom_torsion
O1 N1 C1 C5 -12.9(5)
O2 N1 C1 C5 167.5(3)
O1 N1 C1 C2 -137.0(4)
O2 N1 C1 C2 43.3(4)
C5 C1 C2 C3 -49.0(4)
N1 C1 C2 C3 74.4(4)
C5 C1 C2 C14 74.6(4)
N1 C1 C2 C14 -162.0(3)
C14 C2 C3 C4 -97.0(4)
C1 C2 C3 C4 27.1(5)
C14 C2 C3 C6 84.4(4)
C1 C2 C3 C6 -151.6(3)
C6 C3 C4 O3 176.3(4)
C2 C3 C4 O3 -2.3(6)
C6 C3 C4 C9 -5.4(6)
C2 C3 C4 C9 175.9(3)
C5 O3 C4 C3 -0.1(6)
C5 O3 C4 C9 -178.5(3)
C4 O3 C5 C1 -24.0(5)
N1 C1 C5 O3 -72.6(4)
C2 C1 C5 O3 49.6(4)
C4 C3 C6 O5 176.9(4)
C2 C3 C6 O5 -4.4(5)
C4 C3 C6 C7 -3.4(5)
C2 C3 C6 C7 175.2(3)
O5 C6 C7 C10 6.7(6)
C3 C6 C7 C10 -172.9(3)
O5 C6 C7 C8 -172.9(3)
C3 C6 C7 C8 7.5(5)
C10 C7 C8 C13 -0.6(5)
C6 C7 C8 C13 179.0(3)
C10 C7 C8 C9 177.9(3)
C6 C7 C8 C9 -2.5(5)
C13 C8 C9 O4 -7.4(5)
C7 C8 C9 O4 174.1(3)
C13 C8 C9 C4 172.5(3)
C7 C8 C9 C4 -6.0(5)
C3 C4 C9 O4 -169.9(3)
O3 C4 C9 O4 8.6(5)
C3 C4 C9 C8 10.2(5)
O3 C4 C9 C8 -171.3(3)
C8 C7 C10 C11 0.7(5)
C6 C7 C10 C11 -179.0(3)
C7 C10 C11 C12 -0.4(5)
C10 C11 C12 C13 0.1(5)
C11 C12 C13 C8 0.0(5)
C7 C8 C13 C12 0.2(5)
C9 C8 C13 C12 -178.2(3)
C3 C2 C14 C19 37.7(5)
C1 C2 C14 C19 -83.6(4)
C3 C2 C14 C15 -140.8(4)
C1 C2 C14 C15 97.8(4)
C19 C14 C15 C16 -1.8(6)
C2 C14 C15 C16 176.8(3)
C14 C15 C16 C17 1.6(6)
C15 C16 C17 C18 -1.0(6)
C15 C16 C17 Cl1 -178.6(3)
C16 C17 C18 C19 0.6(6)
Cl1 C17 C18 C19 178.4(3)
C17 C18 C19 C14 -0.9(6)
C15 C14 C19 C18 1.5(6)
C2 C14 C19 C18 -177.0(4)
O7 N2 C20 C24 110.1(4)
O6 N2 C20 C24 -69.8(4)
O7 N2 C20 C21 -15.5(5)
O6 N2 C20 C21 164.6(3)
N2 C20 C21 C33 -145.5(3)
C24 C20 C21 C33 90.0(4)
N2 C20 C21 C22 87.9(4)
C24 C20 C21 C22 -36.6(4)
C33 C21 C22 C23 -114.3(4)
C20 C21 C22 C23 7.6(5)
C33 C21 C22 C28 69.4(4)
C20 C21 C22 C28 -168.7(3)
C24 O8 C23 C22 15.4(5)
C24 O8 C23 C25 -166.4(3)
C28 C22 C23 O8 -179.5(3)
C21 C22 C23 O8 4.3(6)
C28 C22 C23 C25 2.5(5)
C21 C22 C23 C25 -173.7(3)
C23 O8 C24 C20 -45.7(4)
N2 C20 C24 O8 -69.8(4)
C21 C20 C24 O8 56.6(4)
O8 C23 C25 O9 1.5(5)
C22 C23 C25 O9 179.7(3)
O8 C23 C25 C26 -178.0(3)
C22 C23 C25 C26 0.1(5)
O9 C25 C26 C29 -2.6(5)
C23 C25 C26 C29 176.9(3)
O9 C25 C26 C27 179.5(3)
C23 C25 C26 C27 -1.0(5)
C29 C26 C27 C32 -0.3(5)
C25 C26 C27 C32 177.6(3)
C29 C26 C27 C28 -178.7(3)
C25 C26 C27 C28 -0.8(5)
C23 C22 C28 O10 178.0(3)
C21 C22 C28 O10 -5.6(5)
C23 C22 C28 C27 -4.2(5)
C21 C22 C28 C27 172.2(3)
C32 C27 C28 O10 2.7(5)
C26 C27 C28 O10 -178.9(3)
C32 C27 C28 C22 -175.1(3)
C26 C27 C28 C22 3.3(5)
C27 C26 C29 C30 0.5(5)
C25 C26 C29 C30 -177.4(3)
C26 C29 C30 C31 -0.1(6)
C29 C30 C31 C32 -0.6(6)
C26 C27 C32 C31 -0.4(5)
C28 C27 C32 C31 178.0(3)
C30 C31 C32 C27 0.9(5)
C22 C21 C33 C34 28.1(5)
C20 C21 C33 C34 -95.3(4)
C22 C21 C33 C38 -156.3(3)
C20 C21 C33 C38 80.3(4)
C38 C33 C34 C35 -0.1(6)
C21 C33 C34 C35 175.5(4)
C33 C34 C35 C36 -1.0(6)
C34 C35 C36 C37 2.3(6)
C34 C35 C36 Cl2 -178.4(3)
C35 C36 C37 C38 -2.4(6)
Cl2 C36 C37 C38 178.2(3)
C36 C37 C38 C33 1.3(6)
C34 C33 C38 C37 0.0(6)
C21 C33 C38 C37 -175.9(3)
